data_7018609
loop_
_publ_author_name
'Kobayashi, Masayuki'
'Masaoka, Shigeyuki'
'Sakai, Ken'

_publ_section_title
;
 Synthesis, crystal structure, spectroscopic and electrochemical
 properties, and H(2)-evolving activity of a new [PtCl(terpyridine)](+)
 derivative with viologen-like redox properties.
;
_journal_issue 16
_journal_name_full 'Dalton transactions (Cambridge, England : 2003)'
_journal_page_first 4903
_journal_page_last 4911
_journal_paper_doi 10.1039/c2dt12209j
_journal_volume 41
_journal_year 2012
_chemical_formula_moiety 'C21 H17 Cl N4 Pt, 2(Cl O4)'
_chemical_formula_sum 'C21 H17 Cl3 N4 O8 Pt'
_chemical_formula_weight 754.83
_space_group_IT_number 142
_symmetry_cell_setting tetragonal
_symmetry_space_group_name_Hall '-I 4bd 2c'
_symmetry_space_group_name_H-M 'I 41/a c d :2'
_atom_sites_solution_hydrogens geom
_atom_sites_solution_primary direct
_atom_sites_solution_secondary difmap
_cell_angle_alpha 90.00
_cell_angle_beta 90.00
_cell_angle_gamma 90.00
_cell_formula_units_Z 32
_cell_length_a 27.302(3)
_cell_length_b 27.302(3)
_cell_length_c 27.053(4)
_cell_measurement_reflns_used 9747
_cell_measurement_temperature 100
_cell_measurement_theta_max 25.36
_cell_measurement_theta_min 2.81
_cell_volume 20165(4)
_computing_cell_refinement 'APEX2 (Bruker AXS, 2006)'
_computing_data_collection 'APEX2 (Bruker AXS, 2006)'
_computing_data_reduction 'SAINT (Bruker AXS, 2004)'
_computing_molecular_graphics 'KENX (Sakai, 2002)'
_computing_publication_material
;
SHELXL97, TEXSAN (Molecular Structure Corporation, 2001),
KENX, and ORTEP (Johnson, 1976)
;
_computing_structure_refinement 'SHELXL97 (Sheldrick, 1997)'
_computing_structure_solution 'SHELXS97 (Sheldrick, 1997)'
_diffrn_ambient_temperature 100
_diffrn_detector_area_resol_mean 8.333
_diffrn_measured_fraction_theta_full 0.999
_diffrn_measured_fraction_theta_max 0.999
_diffrn_measurement_device 'Bruker SMART APEX CCD-detector diffractometer'
_diffrn_measurement_method \w
_diffrn_radiation_monochromator graphite
_diffrn_radiation_source 'fine-focus sealed tube'
_diffrn_radiation_type MoK\a
_diffrn_radiation_wavelength 0.71073
_diffrn_reflns_av_R_equivalents 0.0396
_diffrn_reflns_av_sigmaI/netI 0.0127
_diffrn_reflns_limit_h_max 32
_diffrn_reflns_limit_h_min -32
_diffrn_reflns_limit_k_max 32
_diffrn_reflns_limit_k_min -32
_diffrn_reflns_limit_l_max 32
_diffrn_reflns_limit_l_min -32
_diffrn_reflns_number 95159
_diffrn_reflns_theta_full 25.38
_diffrn_reflns_theta_max 25.38
_diffrn_reflns_theta_min 1.49
_exptl_absorpt_coefficient_mu 5.939
_exptl_absorpt_correction_T_max 0.7452
_exptl_absorpt_correction_T_min 0.5730
_exptl_absorpt_correction_type empirical
_exptl_absorpt_process_details '(SADABS; Sheldrick, G. M., 1996)'
_exptl_crystal_colour orange
_exptl_crystal_density_diffrn 1.989
_exptl_crystal_density_meas ?
_exptl_crystal_density_method 'not measured'
_exptl_crystal_description prism
_exptl_crystal_F_000 11648
_exptl_crystal_size_max 0.25
_exptl_crystal_size_mid 0.03
_exptl_crystal_size_min 0.03
_platon_squeeze_details
;
;
_refine_diff_density_max 0.898
_refine_diff_density_min -1.127
_refine_ls_extinction_expression not_refined
_refine_ls_extinction_method none
_refine_ls_goodness_of_fit_ref 1.092
_refine_ls_hydrogen_treatment constr
_refine_ls_matrix_type full
_refine_ls_number_parameters 391
_refine_ls_number_reflns 4651
_refine_ls_number_restraints 0
_refine_ls_restrained_S_all 1.092
_refine_ls_R_factor_all 0.0320
_refine_ls_R_factor_gt 0.0258
_refine_ls_shift/su_max 0.003
_refine_ls_shift/su_mean 0.000
_refine_ls_structure_factor_coef Fsqd
_refine_ls_weighting_details 'calc w=1/[\s^2^(Fo^2^)+(0.0299P)^2^+129.1080P] where P=(Fo^2^+2Fc^2^)/3'
_refine_ls_weighting_scheme calc
_refine_ls_wR_factor_gt 0.0635
_refine_ls_wR_factor_ref 0.0659
_reflns_number_gt 4030
_reflns_number_total 4651
_reflns_threshold_expression I>2\s(I)
_cod_data_source_file c2dt12209j.txt
_cod_data_source_block 120123_PV
_cod_depositor_comments
;
The following automatic conversions were performed:

'_symmetry_cell_setting' value 'Tetragonal' changed to 'tetragonal'
according to /home/saulius/struct/CIF-dictionaries/cif_core.dic
dictionary named 'cif_core.dic' version 2.4.1 from 2010-06-29.

Automatic conversion script
Id: cif_fix_values 1715 2011-07-08 13:25:40Z adriana 

The following automatic conversions were performed:

'_exptl_crystal_density_meas' value 'not measured' was changed to '?'
- the value is perceived as not measured.

Automatic conversion script
Id: cif_fix_values 3008 2015-01-20 13:52:24Z robertas 
;
_cod_original_sg_symbol_H-M I4(1)/acd
_cod_database_code 7018609

loop_
_symmetry_equiv_pos_as_xyz
'x, y, z'
'-x+1/2, -y, z+1/2'
'-y+1/4, x+3/4, z+1/4'
'y+1/4, -x+1/4, z+3/4'
'-x+1/2, y, -z'
'x, -y, -z+1/2'
'y+1/4, x+3/4, -z+3/4'
'-y+1/4, -x+1/4, -z+1/4'
'x+1/2, y+1/2, z+1/2'
'-x+1, -y+1/2, z+1'
'-y+3/4, x+5/4, z+3/4'
'y+3/4, -x+3/4, z+5/4'
'-x+1, y+1/2, -z+1/2'
'x+1/2, -y+1/2, -z+1'
'y+3/4, x+5/4, -z+5/4'
'-y+3/4, -x+3/4, -z+3/4'
'-x, -y, -z'
'x-1/2, y, -z-1/2'
'y-1/4, -x-3/4, -z-1/4'
'-y-1/4, x-1/4, -z-3/4'
'x-1/2, -y, z'
'-x, y, z-1/2'
'-y-1/4, -x-3/4, z-3/4'
'y-1/4, x-1/4, z-1/4'
'-x+1/2, -y+1/2, -z+1/2'
'x, y+1/2, -z'
'y+1/4, -x-1/4, -z+1/4'
'-y+1/4, x+1/4, -z-1/4'
'x, -y+1/2, z+1/2'
'-x+1/2, y+1/2, z'
'-y+1/4, -x-1/4, z-1/4'
'y+1/4, x+1/4, z+1/4'

loop_
_atom_site_label
_atom_site_type_symbol
_atom_site_fract_x
_atom_site_fract_y
_atom_site_fract_z
_atom_site_U_iso_or_equiv
_atom_site_adp_type
_atom_site_occupancy
_atom_site_symmetry_multiplicity
_atom_site_calc_flag
_atom_site_refinement_flags
Pt1 Pt 0.213765(5) 0.510978(6) 0.062897(6) 0.02331(7) Uani 1 1 d .
Cl1 Cl 0.13635(4) 0.54571(4) 0.06354(4) 0.0289(2) Uani 1 1 d .
Cl2 Cl 0.49745(5) 0.58329(5) 0.07782(6) 0.0490(3) Uani 1 1 d .
Cl3A Cl 0.16380(18) 0.75223(16) 0.0457(2) 0.0443(10) Uani 0.552(8) 1 d P
Cl3B Cl 0.1446(3) 0.7495(2) 0.0541(2) 0.0424(12) Uani 0.448(8) 1 d P
O1 O 0.45421(15) 0.57185(18) 0.0509(2) 0.0791(15) Uani 1 1 d .
O2A O 0.5216(12) 0.5401(6) 0.0946(19) 0.30(2) Uani 0.55(2) 1 d P
O2B O 0.5332(4) 0.5492(6) 0.0619(7) 0.072(5) Uani 0.45(2) 1 d P
O3A O 0.5283(6) 0.6090(10) 0.0507(4) 0.142(11) Uani 0.55(2) 1 d P
O3B O 0.5159(6) 0.6280(5) 0.0672(12) 0.153(12) Uani 0.45(2) 1 d P
O4A O 0.4898(5) 0.6077(8) 0.1225(5) 0.104(6) Uani 0.55(2) 1 d P
O4B O 0.4858(8) 0.5645(14) 0.1204(7) 0.147(12) Uani 0.45(2) 1 d P
O5 O 0.1687(2) 0.78972(17) 0.0757(2) 0.0937(18) Uani 1 1 d .
O6A O 0.1583(6) 0.7021(6) 0.0707(6) 0.044(3) Uani 0.552(8) 1 d P
O6B O 0.1636(9) 0.7082(9) 0.0597(11) 0.090(9) Uani 0.448(8) 1 d P
O7 O 0.1254(2) 0.7564(2) 0.0083(2) 0.0898(16) Uani 1 1 d .
O8A O 0.2080(3) 0.7540(3) 0.0176(3) 0.059(2) Uani 0.552(8) 1 d P
O8B O 0.1014(4) 0.7562(3) 0.0831(4) 0.071(4) Uani 0.448(8) 1 d P
N1 N 0.25426(13) 0.57289(13) 0.06191(13) 0.0260(7) Uani 1 1 d .
N2 N 0.28004(11) 0.48299(11) 0.06235(10) 0.0149(7) Uani 1 1 d .
N3 N 0.19404(13) 0.43956(13) 0.06320(12) 0.0258(7) Uani 1 1 d .
N4 N 0.50968(15) 0.37663(16) 0.0582(2) 0.0510(12) Uani 1 1 d .
C1 C 0.23815(17) 0.61936(17) 0.06218(17) 0.0320(10) Uani 1 1 d .
H1 H 0.2046 0.6253 0.0634 0.038 Uiso 1 1 calc R
C2 C 0.27025(18) 0.65867(17) 0.06069(19) 0.0367(11) Uani 1 1 d .
H2 H 0.2584 0.6906 0.0610 0.044 Uiso 1 1 calc R
C3 C 0.32009(18) 0.64975(17) 0.05878(19) 0.0381(11) Uani 1 1 d .
H3 H 0.3421 0.6757 0.0575 0.046 Uiso 1 1 calc R
C4 C 0.33705(17) 0.60186(17) 0.05878(18) 0.0344(10) Uani 1 1 d .
H4 H 0.3705 0.5955 0.0576 0.041 Uiso 1 1 calc R
C5 C 0.30418(16) 0.56414(16) 0.06048(16) 0.0270(9) Uani 1 1 d .
C6 C 0.31700(15) 0.51145(15) 0.06066(15) 0.0241(9) Uani 1 1 d .
C7 C 0.36361(16) 0.49207(15) 0.06009(15) 0.0266(9) Uani 1 1 d .
H7 H 0.3910 0.5124 0.0589 0.032 Uiso 1 1 calc R
C8 C 0.36875(15) 0.44119(16) 0.06133(16) 0.0255(9) Uani 1 1 d .
C9 C 0.32730(15) 0.41131(16) 0.06278(16) 0.0273(9) Uani 1 1 d .
H9 H 0.3305 0.3774 0.0636 0.033 Uiso 1 1 calc R
C10 C 0.28154(15) 0.43256(16) 0.06297(15) 0.0262(9) Uani 1 1 d .
C11 C 0.23360(16) 0.40839(16) 0.06334(16) 0.0272(9) Uani 1 1 d .
C12 C 0.22676(17) 0.35848(17) 0.06377(17) 0.0315(10) Uani 1 1 d .
H12 H 0.2536 0.3375 0.0645 0.038 Uiso 1 1 calc R
C13 C 0.17954(17) 0.33953(17) 0.06317(18) 0.0356(11) Uani 1 1 d .
H13 H 0.1744 0.3059 0.0628 0.043 Uiso 1 1 calc R
C14 C 0.14016(17) 0.37156(18) 0.06306(18) 0.0367(11) Uani 1 1 d .
H14 H 0.1083 0.3595 0.0631 0.044 Uiso 1 1 calc R
C15 C 0.14839(16) 0.42107(18) 0.06296(16) 0.0305(10) Uani 1 1 d .
H15 H 0.1218 0.4424 0.0627 0.037 Uiso 1 1 calc R
C16 C 0.50514(18) 0.42472(18) 0.0621(2) 0.0446(13) Uani 1 1 d .
H16 H 0.5330 0.4442 0.0644 0.053 Uiso 1 1 calc R
C17 C 0.46080(17) 0.44565(18) 0.0629(2) 0.0417(12) Uani 1 1 d .
H17 H 0.4586 0.4796 0.0650 0.050 Uiso 1 1 calc R
C18 C 0.41844(16) 0.41854(16) 0.06049(18) 0.0301(10) Uani 1 1 d .
C19 C 0.4245(2) 0.3684(2) 0.0562(3) 0.0634(19) Uani 1 1 d .
H19 H 0.3972 0.3482 0.0544 0.076 Uiso 1 1 calc R
C20 C 0.4701(2) 0.3485(2) 0.0546(3) 0.079(3) Uani 1 1 d .
H20 H 0.4737 0.3148 0.0508 0.095 Uiso 1 1 calc R
C21 C 0.5590(2) 0.3531(2) 0.0564(3) 0.069(2) Uani 1 1 d .
H21A H 0.5759 0.3589 0.0869 0.104 Uiso 1 1 calc R
H21B H 0.5775 0.3669 0.0296 0.104 Uiso 1 1 calc R
H21C H 0.5553 0.3185 0.0514 0.104 Uiso 1 1 calc R

loop_
_atom_site_aniso_label
_atom_site_aniso_U_11
_atom_site_aniso_U_22
_atom_site_aniso_U_33
_atom_site_aniso_U_23
_atom_site_aniso_U_13
_atom_site_aniso_U_12
Pt1 0.02222(10) 0.02783(10) 0.01987(10) 0.00048(7) 0.00087(6) 0.00400(6)
Cl1 0.0234(5) 0.0337(5) 0.0296(5) 0.0007(5) 0.0009(4) 0.0059(4)
Cl2 0.0315(7) 0.0472(8) 0.0682(10) -0.0009(7) -0.0007(6) -0.0081(5)
Cl3A 0.034(2) 0.0246(15) 0.074(3) 0.0038(15) -0.006(2) 0.0014(16)
Cl3B 0.045(3) 0.0260(17) 0.056(2) 0.0053(13) 0.011(3) 0.001(2)
O1 0.030(2) 0.076(3) 0.131(4) 0.009(3) -0.016(2) -0.003(2)
O2A 0.25(3) 0.048(8) 0.59(6) -0.01(2) -0.33(3) 0.002(14)
O2B 0.011(4) 0.066(10) 0.139(13) -0.029(8) 0.007(6) 0.003(4)
O3A 0.069(9) 0.31(3) 0.045(6) -0.015(9) 0.010(5) -0.110(13)
O3B 0.052(8) 0.030(7) 0.38(4) 0.016(11) 0.035(14) -0.021(5)
O4A 0.075(8) 0.177(16) 0.061(7) -0.039(9) 0.016(6) 0.006(9)
O4B 0.124(15) 0.25(3) 0.064(10) 0.044(17) 0.034(10) -0.049(19)
O5 0.088(4) 0.049(3) 0.144(5) 0.005(3) -0.034(4) -0.023(3)
O6A 0.038(6) 0.022(5) 0.072(6) 0.017(5) -0.004(6) -0.011(4)
O6B 0.048(8) 0.035(9) 0.19(2) 0.049(9) 0.061(10) 0.012(7)
O7 0.086(4) 0.090(4) 0.094(4) 0.026(3) -0.021(3) -0.009(3)
O8A 0.053(5) 0.046(4) 0.079(6) 0.011(4) 0.016(4) 0.012(3)
O8B 0.075(7) 0.032(5) 0.105(8) 0.002(5) 0.050(6) 0.002(4)
N1 0.0253(18) 0.0276(19) 0.0252(18) 0.0034(16) -0.0014(15) 0.0045(15)
N2 0.0224(16) 0.0180(16) 0.0045(14) 0.0009(12) 0.0026(13) 0.0076(13)
N3 0.0264(18) 0.0308(19) 0.0201(17) -0.0004(16) 0.0012(15) 0.0032(15)
N4 0.024(2) 0.040(2) 0.088(4) 0.007(2) -0.007(2) -0.0006(18)
C1 0.032(2) 0.034(2) 0.030(2) -0.002(2) 0.000(2) 0.0095(19)
C2 0.042(3) 0.025(2) 0.043(3) -0.004(2) 0.003(2) 0.003(2)
C3 0.041(3) 0.026(2) 0.047(3) 0.001(2) -0.005(2) -0.001(2)
C4 0.029(2) 0.037(3) 0.038(3) 0.000(2) -0.002(2) -0.001(2)
C5 0.027(2) 0.029(2) 0.025(2) 0.0002(18) -0.0032(18) 0.0051(18)
C6 0.027(2) 0.027(2) 0.018(2) 0.0004(18) -0.0001(18) 0.0045(18)
C7 0.026(2) 0.028(2) 0.026(2) 0.0026(19) -0.0007(18) -0.0053(17)
C8 0.020(2) 0.034(2) 0.023(2) 0.0008(19) 0.0002(17) 0.0028(17)
C9 0.027(2) 0.027(2) 0.027(2) 0.0033(18) 0.0002(19) 0.0047(18)
C10 0.027(2) 0.032(2) 0.019(2) 0.0002(18) 0.0001(18) -0.0047(18)
C11 0.026(2) 0.032(2) 0.023(2) 0.0013(18) 0.0033(18) 0.0026(18)
C12 0.029(2) 0.032(2) 0.033(2) 0.000(2) 0.000(2) -0.0015(19)
C13 0.033(2) 0.031(2) 0.043(3) 0.001(2) 0.005(2) -0.005(2)
C14 0.026(2) 0.044(3) 0.040(3) 0.000(2) -0.001(2) -0.006(2)
C15 0.020(2) 0.044(3) 0.028(2) 0.000(2) 0.0015(18) -0.0001(19)
C16 0.029(3) 0.034(3) 0.072(4) 0.007(3) -0.003(3) -0.009(2)
C17 0.027(2) 0.032(3) 0.066(4) 0.001(3) -0.001(2) 0.004(2)
C18 0.023(2) 0.028(2) 0.039(3) 0.004(2) -0.004(2) -0.0005(17)
C19 0.028(3) 0.033(3) 0.129(6) 0.009(3) -0.007(3) -0.005(2)
C20 0.032(3) 0.031(3) 0.174(8) 0.016(4) -0.008(4) 0.002(2)
C21 0.027(3) 0.042(3) 0.139(7) 0.011(4) -0.009(4) 0.007(2)

loop_
_atom_type_symbol
_atom_type_description
_atom_type_scat_dispersion_real
_atom_type_scat_dispersion_imag
_atom_type_scat_source
C C 0.0033 0.0016 'International Tables Vol C Tables 4.2.6.8 and 6.1.1.4'
H H 0.0000 0.0000 'International Tables Vol C Tables 4.2.6.8 and 6.1.1.4'
N N 0.0061 0.0033 'International Tables Vol C Tables 4.2.6.8 and 6.1.1.4'
O O 0.0106 0.0060 'International Tables Vol C Tables 4.2.6.8 and 6.1.1.4'
Cl Cl 0.1484 0.1585 'International Tables Vol C Tables 4.2.6.8 and 6.1.1.4'
Pt Pt -1.7033 8.3905 'International Tables Vol C Tables 4.2.6.8 and 6.1.1.4'

loop_
_geom_angle_atom_site_label_1
_geom_angle_atom_site_label_2
_geom_angle_atom_site_label_3
_geom_angle
_geom_angle_site_symmetry_1
_geom_angle_site_symmetry_3
N2 Pt1 N1 79.70(13) . .
N2 Pt1 N3 82.54(13) . .
N1 Pt1 N3 162.24(14) . .
N2 Pt1 Cl1 178.73(10) . .
N1 Pt1 Cl1 99.03(10) . .
N3 Pt1 Cl1 98.73(10) . .
N2 Pt1 Pt1 64.20(8) . 15_444
N1 Pt1 Pt1 96.27(10) . 15_444
N3 Pt1 Pt1 76.18(10) . 15_444
Cl1 Pt1 Pt1 116.05(3) . 15_444
N2 Pt1 Pt1 62.00(8) . 5
N1 Pt1 Pt1 73.35(10) . 5
N3 Pt1 Pt1 97.89(10) . 5
Cl1 Pt1 Pt1 117.71(3) . 5
Pt1 Pt1 Pt1 126.185(11) 15_444 5
O4B Cl2 O3A 149.2(12) . .
O4B Cl2 O3B 129.5(16) . .
O3A Cl2 O3B 33.2(10) . .
O4B Cl2 O4A 52.1(12) . .
O3A Cl2 O4A 108.8(9) . .
O3B Cl2 O4A 78.9(12) . .
O4B Cl2 O2B 100.3(16) . .
O3A Cl2 O2B 75.0(12) . .
O3B Cl2 O2B 105.8(9) . .
O4A Cl2 O2B 132.8(9) . .
O4B Cl2 O1 99.4(10) . .
O3A Cl2 O1 111.3(6) . .
O3B Cl2 O1 113.6(11) . .
O4A Cl2 O1 115.1(6) . .
O2B Cl2 O1 105.8(7) . .
O4B Cl2 O2A 60.3(17) . .
O3A Cl2 O2A 108.8(18) . .
O3B Cl2 O2A 129.9(15) . .
O4A Cl2 O2A 100.8(17) . .
O2B Cl2 O2A 40(2) . .
O1 Cl2 O2A 111.5(7) . .
O5 Cl3A O8A 102.5(5) . .
O5 Cl3A O7 116.1(5) . .
O8A Cl3A O7 103.6(5) . .
O5 Cl3A O6A 115.7(8) . .
O8A Cl3A O6A 110.3(9) . .
O7 Cl3A O6A 107.7(6) . .
O6B Cl3B O7 113.3(14) . .
O6B Cl3B O5 117.3(14) . .
O7 Cl3B O5 116.7(5) . .
O6B Cl3B O8B 113.2(13) . .
O7 Cl3B O8B 99.5(7) . .
O5 Cl3B O8B 93.3(6) . .
Cl3A O5 Cl3B 24.1(2) . .
Cl3B O7 Cl3A 23.2(2) . .
C1 N1 C5 119.1(4) . .
C1 N1 Pt1 127.7(3) . .
C5 N1 Pt1 113.3(3) . .
C6 N2 C10 125.9(3) . .
C6 N2 Pt1 119.5(3) . .
C10 N2 Pt1 114.6(3) . .
C15 N3 C11 119.7(4) . .
C15 N3 Pt1 127.5(3) . .
C11 N3 Pt1 112.8(3) . .
C16 N4 C20 120.2(5) . .
C16 N4 C21 120.9(4) . .
C20 N4 C21 118.8(5) . .
N1 C1 C2 121.6(4) . .
N1 C1 H1 119.2 . .
C2 C1 H1 119.2 . .
C3 C2 C1 119.1(4) . .
C3 C2 H2 120.4 . .
C1 C2 H2 120.4 . .
C2 C3 C4 119.6(4) . .
C2 C3 H3 120.2 . .
C4 C3 H3 120.2 . .
C5 C4 C3 119.4(4) . .
C5 C4 H4 120.3 . .
C3 C4 H4 120.3 . .
C4 C5 N1 121.2(4) . .
C4 C5 C6 125.2(4) . .
N1 C5 C6 113.6(4) . .
N2 C6 C7 119.8(4) . .
N2 C6 C5 113.9(3) . .
C7 C6 C5 126.2(4) . .
C6 C7 C8 118.3(4) . .
C6 C7 H7 120.8 . .
C8 C7 H7 120.8 . .
C9 C8 C7 120.0(4) . .
C9 C8 C18 119.7(4) . .
C7 C8 C18 120.2(4) . .
C10 C9 C8 119.3(4) . .
C10 C9 H9 120.3 . .
C8 C9 H9 120.3 . .
C9 C10 N2 116.6(4) . .
C9 C10 C11 128.3(4) . .
N2 C10 C11 115.1(4) . .
N3 C11 C12 120.4(4) . .
N3 C11 C10 115.0(4) . .
C12 C11 C10 124.6(4) . .
C11 C12 C13 119.7(4) . .
C11 C12 H12 120.2 . .
C13 C12 H12 120.2 . .
C14 C13 C12 119.0(4) . .
C14 C13 H13 120.5 . .
C12 C13 H13 120.5 . .
C15 C14 C13 119.7(4) . .
C15 C14 H14 120.2 . .
C13 C14 H14 120.2 . .
N3 C15 C14 121.5(4) . .
N3 C15 H15 119.3 . .
C14 C15 H15 119.3 . .
N4 C16 C17 120.6(5) . .
N4 C16 H16 119.7 . .
C17 C16 H16 119.7 . .
C16 C17 C18 122.0(5) . .
C16 C17 H17 119.0 . .
C18 C17 H17 119.0 . .
C17 C18 C19 115.8(4) . .
C17 C18 C8 122.8(4) . .
C19 C18 C8 121.4(4) . .
C20 C19 C18 120.6(5) . .
C20 C19 H19 119.7 . .
C18 C19 H19 119.7 . .
N4 C20 C19 120.7(5) . .
N4 C20 H20 119.7 . .
C19 C20 H20 119.7 . .
N4 C21 H21A 109.5 . .
N4 C21 H21B 109.5 . .
H21A C21 H21B 109.5 . .
N4 C21 H21C 109.5 . .
H21A C21 H21C 109.5 . .
H21B C21 H21C 109.5 . .

loop_
_geom_bond_atom_site_label_1
_geom_bond_atom_site_label_2
_geom_bond_distance
_geom_bond_site_symmetry_2
Pt1 N2 1.964(3) .
Pt1 N1 2.020(4) .
Pt1 N3 2.023(4) .
Pt1 Cl1 2.3167(10) .
Pt1 Pt1 3.8227(6) 15_444
Pt1 Pt1 3.9365(6) 5
Cl2 O4B 1.302(15) .
Cl2 O3A 1.320(14) .
Cl2 O3B 1.352(13) .
Cl2 O4A 1.397(11) .
Cl2 O2B 1.417(11) .
Cl2 O1 1.422(5) .
Cl2 O2A 1.426(18) .
Cl3A O5 1.312(7) .
Cl3A O8A 1.428(9) .
Cl3A O7 1.462(7) .
Cl3A O6A 1.533(18) .
Cl3B O6B 1.25(3) .
Cl3B O7 1.359(8) .
Cl3B O5 1.408(8) .
Cl3B O8B 1.427(11) .
N1 C1 1.343(6) .
N1 C5 1.384(6) .
N2 C6 1.274(5) .
N2 C10 1.377(5) .
N3 C15 1.345(6) .
N3 C11 1.375(6) .
N4 C16 1.323(7) .
N4 C20 1.329(7) .
N4 C21 1.493(7) .
C1 C2 1.386(7) .
C1 H1 0.9300 .
C2 C3 1.383(7) .
C2 H2 0.9300 .
C3 C4 1.387(7) .
C3 H3 0.9300 .
C4 C5 1.367(6) .
C4 H4 0.9300 .
C5 C6 1.481(6) .
C6 C7 1.378(6) .
C7 C8 1.397(6) .
C7 H7 0.9300 .
C8 C9 1.396(6) .
C8 C18 1.491(6) .
C9 C10 1.377(6) .
C9 H9 0.9300 .
C10 C11 1.466(6) .
C11 C12 1.375(6) .
C12 C13 1.389(6) .
C12 H12 0.9300 .
C13 C14 1.386(7) .
C13 H13 0.9300 .
C14 C15 1.371(7) .
C14 H14 0.9300 .
C15 H15 0.9300 .
C16 C17 1.339(7) .
C16 H16 0.9300 .
C17 C18 1.374(6) .
C17 H17 0.9300 .
C18 C19 1.383(7) .
C19 C20 1.359(8) .
C19 H19 0.9300 .
C20 H20 0.9300 .
C21 H21A 0.9600 .
C21 H21B 0.9600 .
C21 H21C 0.9600 .

loop_
_platon_squeeze_void_nr
_platon_squeeze_void_average_x
_platon_squeeze_void_average_y
_platon_squeeze_void_average_z
_platon_squeeze_void_volume
_platon_squeeze_void_count_electrons
1 0.000 0.250 0.125 184.6 63.6
2 0.000 0.250 0.625 184.7 62.9
3 0.000 0.250 0.375 15.0 5.5
4 0.000 0.250 0.875 15.0 5.8
5 0.000 0.750 0.375 184.8 64.8
6 0.000 0.750 0.875 184.7 64.9
7 0.000 0.750 0.125 15.0 4.7
8 0.000 0.750 0.625 15.0 5.1
9 0.500 0.250 0.875 184.8 64.8
10 0.500 0.250 0.375 184.7 64.9
11 0.500 0.750 0.125 184.7 62.9
12 0.500 0.750 0.625 184.6 63.7
13 0.500 0.250 0.125 15.0 5.1
14 0.500 0.250 0.625 15.0 4.7
15 0.500 0.750 0.375 15.0 5.8
16 0.500 0.750 0.875 15.0 5.5
